data_7006053
loop_
_publ_author_name
'Marchetti, Fabio'
'Pampaloni, Guido'
'Zacchini, Stefano'

_publ_section_title
;
 Reactivity of niobium(v) and tantalum(v) halides with carbonyl
 compounds: synthesis of simple coordination adducts, C-H bond
 activation, C=O protonation, and halide transfer.
;
_journal_issue 38
_journal_name_full 'Dalton transactions (Cambridge, England : 2003)'
_journal_page_first 4343
_journal_page_last 4351
_journal_paper_doi 10.1039/b708531a
_journal_year 2007
_chemical_formula_sum 'C18 H27 F7 O6 Ta2'
_chemical_formula_weight 834.30
_chemical_name_systematic
;
?
;
_space_group_IT_number 148
_symmetry_cell_setting rhombohedral
_symmetry_space_group_name_Hall '-R 3'
_symmetry_space_group_name_H-M 'R -3 :H'
_atom_sites_solution_hydrogens geom
_atom_sites_solution_primary direct
_atom_sites_solution_secondary difmap
_audit_creation_method SHELXL-97
_cell_angle_alpha 90.00
_cell_angle_beta 90.00
_cell_angle_gamma 120.00
_cell_formula_units_Z 6
_cell_length_a 11.3387(15)
_cell_length_b 11.3387(15)
_cell_length_c 32.002(8)
_cell_measurement_reflns_used 5290
_cell_measurement_temperature 100(2)
_cell_measurement_theta_max 28.2445
_cell_measurement_theta_min 2.4335
_cell_volume 3563.2(11)
_computing_structure_refinement 'SHELXL-97 (Sheldrick, 1997)'
_computing_structure_solution 'SHELXS-97 (Sheldrick, 1990)'
_diffrn_ambient_temperature 100(2)
_diffrn_measured_fraction_theta_full 0.985
_diffrn_measured_fraction_theta_max 0.985
_diffrn_measurement_device_type 'CCD area detector'
_diffrn_measurement_method 'phi and omega scans'
_diffrn_radiation_monochromator graphite
_diffrn_radiation_source 'fine-focus sealed tube'
_diffrn_radiation_type MoK\a
_diffrn_radiation_wavelength 0.71073
_diffrn_reflns_av_R_equivalents 0.0718
_diffrn_reflns_av_sigmaI/netI 0.0424
_diffrn_reflns_limit_h_max 14
_diffrn_reflns_limit_h_min -14
_diffrn_reflns_limit_k_max 14
_diffrn_reflns_limit_k_min -14
_diffrn_reflns_limit_l_max 41
_diffrn_reflns_limit_l_min -41
_diffrn_reflns_number 12926
_diffrn_reflns_theta_full 27.99
_diffrn_reflns_theta_max 27.99
_diffrn_reflns_theta_min 1.91
_exptl_absorpt_coefficient_mu 9.292
_exptl_absorpt_correction_T_max 0.4018
_exptl_absorpt_correction_T_min 0.2856
_exptl_absorpt_correction_type empirical
_exptl_crystal_colour colourless
_exptl_crystal_density_diffrn 2.333
_exptl_crystal_density_method 'not measured'
_exptl_crystal_description plate
_exptl_crystal_F_000 2352
_exptl_crystal_size_max 0.18
_exptl_crystal_size_mid 0.14
_exptl_crystal_size_min 0.12
_refine_diff_density_max 1.907
_refine_diff_density_min -2.345
_refine_diff_density_rms 0.234
_refine_ls_extinction_method none
_refine_ls_goodness_of_fit_ref 1.030
_refine_ls_hydrogen_treatment constr
_refine_ls_matrix_type full
_refine_ls_number_parameters 103
_refine_ls_number_reflns 1887
_refine_ls_number_restraints 0
_refine_ls_restrained_S_all 1.030
_refine_ls_R_factor_all 0.0455
_refine_ls_R_factor_gt 0.0343
_refine_ls_shift/su_max 0.000
_refine_ls_shift/su_mean 0.000
_refine_ls_structure_factor_coef Fsqd
_refine_ls_weighting_details 'calc w=1/[\s^2^(Fo^2^)+(0.0533P)^2^+13.5225P] where P=(Fo^2^+2Fc^2^)/3'
_refine_ls_weighting_scheme calc
_refine_ls_wR_factor_gt 0.0855
_refine_ls_wR_factor_ref 0.0931
_reflns_number_gt 1535
_reflns_number_total 1887
_reflns_threshold_expression >2sigma(I)
_cod_data_source_file b708531a.txt
_cod_data_source_block r-3
_cod_depositor_comments
;
The following automatic conversions were performed:
'_symmetry_cell_setting' value 'Rhombohedral' changed to 'rhombohedral'
according to '/home/saulius/struct/CIF-dictionaries/cif_core.dic'
dictionary named 'cif_core.dic' version 2.4.1 from 2010-06-29.

Automatic conversion script
Id: cif_fix_enum 1527 2010-12-29 10:47:43Z saulius 
;
_cod_original_sg_symbol_H-M R-3
_cod_database_code 7006053

loop_
_symmetry_equiv_pos_as_xyz
'x, y, z'
'-y, x-y, z'
'-x+y, -x, z'
'x+2/3, y+1/3, z+1/3'
'-y+2/3, x-y+1/3, z+1/3'
'-x+y+2/3, -x+1/3, z+1/3'
'x+1/3, y+2/3, z+2/3'
'-y+1/3, x-y+2/3, z+2/3'
'-x+y+1/3, -x+2/3, z+2/3'
'-x, -y, -z'
'y, -x+y, -z'
'x-y, x, -z'
'-x+2/3, -y+1/3, -z+1/3'
'y+2/3, -x+y+1/3, -z+1/3'
'x-y+2/3, x+1/3, -z+1/3'
'-x+1/3, -y+2/3, -z+2/3'
'y+1/3, -x+y+2/3, -z+2/3'
'x-y+1/3, x+2/3, -z+2/3'

loop_
_atom_site_label
_atom_site_type_symbol
_atom_site_fract_x
_atom_site_fract_y
_atom_site_fract_z
_atom_site_U_iso_or_equiv
_atom_site_adp_type
_atom_site_occupancy
_atom_site_symmetry_multiplicity
_atom_site_calc_flag
_atom_site_refinement_flags
_atom_site_disorder_assembly
_atom_site_disorder_group
Ta1 Ta 0.3333 0.6667 0.035149(10) 0.01503(13) Uani 1 3 d S . .
F1 F 0.3333 0.6667 -0.02449(15) 0.0178(10) Uani 1 3 d S . .
C1 C 0.3321(5) 1.0425(6) 0.02250(18) 0.0228(11) Uani 1 1 d . . .
H1A H 0.3251 1.0274 -0.0078 0.034 Uiso 1 1 calc R . .
H1B H 0.3963 1.1387 0.0283 0.034 Uiso 1 1 calc R . .
H1C H 0.2424 1.0179 0.0338 0.034 Uiso 1 1 calc R . .
C2 C 0.3817(5) 0.9565(5) 0.04243(16) 0.0168(10) Uani 1 1 d . . .
C3 C 0.4519(5) 0.9897(5) 0.08061(16) 0.0188(11) Uani 1 1 d . . .
C4 C 0.5042(5) 0.9083(5) 0.09466(16) 0.0159(10) Uani 1 1 d . . .
C5 C 0.6045(6) 0.9507(6) 0.13009(18) 0.0245(12) Uani 1 1 d . . .
H5A H 0.5561 0.9338 0.1567 0.037 Uiso 1 1 calc R . .
H5B H 0.6713 1.0479 0.1276 0.037 Uiso 1 1 calc R . .
H5C H 0.6515 0.8979 0.1290 0.037 Uiso 1 1 calc R . .
C6 C 0.4767(6) 1.1160(5) 0.10390(18) 0.0244(12) Uani 1 1 d . . .
H6A H 0.5202 1.1206 0.1308 0.037 Uiso 1 1 calc R . .
H6B H 0.3896 1.1125 0.1087 0.037 Uiso 1 1 calc R . .
H6C H 0.5363 1.1969 0.0873 0.037 Uiso 1 1 calc R . .
O1 O 0.3554(4) 0.8487(4) 0.02067(11) 0.0167(7) Uani 1 1 d . . .
O2 O 0.4755(4) 0.7934(4) 0.07799(11) 0.0187(8) Uani 1 1 d . . .
Ta2 Ta 0.0000 1.0000 0.102974(11) 0.01805(14) Uani 1 3 d S . .
F2 F 0.0175(4) 0.8724(3) 0.06901(11) 0.0304(8) Uani 1 1 d . . .
F3 F 0.1444(3) 1.0163(4) 0.13681(11) 0.0312(8) Uani 1 1 d . . .

loop_
_atom_site_aniso_label
_atom_site_aniso_U_11
_atom_site_aniso_U_22
_atom_site_aniso_U_33
_atom_site_aniso_U_23
_atom_site_aniso_U_13
_atom_site_aniso_U_12
Ta1 0.01815(16) 0.01815(16) 0.0088(2) 0.000 0.000 0.00907(8)
F1 0.0256(16) 0.0256(16) 0.002(2) 0.000 0.000 0.0128(8)
C1 0.025(3) 0.026(3) 0.022(3) 0.005(2) 0.006(2) 0.016(2)
C2 0.016(2) 0.021(2) 0.014(3) 0.0034(19) 0.0064(19) 0.009(2)
C3 0.022(3) 0.019(2) 0.011(3) -0.002(2) 0.003(2) 0.007(2)
C4 0.017(2) 0.017(2) 0.011(2) -0.0008(19) 0.0048(19) 0.007(2)
C5 0.027(3) 0.029(3) 0.020(3) -0.003(2) -0.003(2) 0.016(2)
C6 0.036(3) 0.020(3) 0.016(3) -0.003(2) -0.001(2) 0.013(2)
O1 0.0228(18) 0.0167(17) 0.0108(18) 0.0020(13) 0.0003(14) 0.0100(15)
O2 0.0226(18) 0.0169(18) 0.0149(19) -0.0020(14) -0.0018(15) 0.0087(15)
Ta2 0.02152(16) 0.02152(16) 0.0111(2) 0.000 0.000 0.01076(8)
F2 0.038(2) 0.0323(18) 0.0230(19) -0.0048(14) 0.0017(15) 0.0194(16)
F3 0.0301(18) 0.040(2) 0.025(2) 0.0034(15) -0.0051(15) 0.0186(16)

loop_
_atom_type_symbol
_atom_type_description
_atom_type_scat_dispersion_real
_atom_type_scat_dispersion_imag
_atom_type_scat_source
C C 0.0033 0.0016 'International Tables Vol C Tables 4.2.6.8 and 6.1.1.4'
H H 0.0000 0.0000 'International Tables Vol C Tables 4.2.6.8 and 6.1.1.4'
O O 0.0106 0.0060 'International Tables Vol C Tables 4.2.6.8 and 6.1.1.4'
F F 0.0171 0.0103 'International Tables Vol C Tables 4.2.6.8 and 6.1.1.4'
Ta Ta -0.7052 6.5227 'International Tables Vol C Tables 4.2.6.8 and 6.1.1.4'

loop_
_geom_angle_atom_site_label_1
_geom_angle_atom_site_label_2
_geom_angle_atom_site_label_3
_geom_angle
_geom_angle_site_symmetry_1
_geom_angle_site_symmetry_3
_geom_angle_publ_flag
F1 Ta1 O1 76.64(10) . . ?
F1 Ta1 O1 76.64(10) . 2_665 ?
O1 Ta1 O1 114.83(8) . 2_665 ?
F1 Ta1 O1 76.64(10) . 3_565 ?
O1 Ta1 O1 114.83(8) . 3_565 ?
O1 Ta1 O1 114.83(8) 2_665 3_565 ?
F1 Ta1 O2 131.82(10) . 2_665 ?
O1 Ta1 O2 78.41(14) . 2_665 ?
O1 Ta1 O2 77.53(14) 2_665 2_665 ?
O1 Ta1 O2 151.53(15) 3_565 2_665 ?
F1 Ta1 O2 131.82(10) . . ?
O1 Ta1 O2 77.53(14) . . ?
O1 Ta1 O2 151.53(15) 2_665 . ?
O1 Ta1 O2 78.41(14) 3_565 . ?
O2 Ta1 O2 80.39(15) 2_665 . ?
F1 Ta1 O2 131.82(10) . 3_565 ?
O1 Ta1 O2 151.53(15) . 3_565 ?
O1 Ta1 O2 78.41(14) 2_665 3_565 ?
O1 Ta1 O2 77.53(14) 3_565 3_565 ?
O2 Ta1 O2 80.39(15) 2_665 3_565 ?
O2 Ta1 O2 80.39(15) . 3_565 ?
C2 C1 H1A 109.5 . . ?
C2 C1 H1B 109.5 . . ?
H1A C1 H1B 109.5 . . ?
C2 C1 H1C 109.5 . . ?
H1A C1 H1C 109.5 . . ?
H1B C1 H1C 109.5 . . ?
O1 C2 C3 123.3(5) . . ?
O1 C2 C1 113.6(4) . . ?
C3 C2 C1 123.1(5) . . ?
C4 C3 C2 118.3(5) . . ?
C4 C3 C6 121.9(5) . . ?
C2 C3 C6 119.7(5) . . ?
O2 C4 C3 123.9(5) . . ?
O2 C4 C5 113.7(4) . . ?
C3 C4 C5 122.3(5) . . ?
C4 C5 H5A 109.5 . . ?
C4 C5 H5B 109.5 . . ?
H5A C5 H5B 109.5 . . ?
C4 C5 H5C 109.5 . . ?
H5A C5 H5C 109.5 . . ?
H5B C5 H5C 109.5 . . ?
C3 C6 H6A 109.5 . . ?
C3 C6 H6B 109.5 . . ?
H6A C6 H6B 109.5 . . ?
C3 C6 H6C 109.5 . . ?
H6A C6 H6C 109.5 . . ?
H6B C6 H6C 109.5 . . ?
C2 O1 Ta1 133.9(3) . . ?
C4 O2 Ta1 134.0(3) . . ?
F3 Ta2 F3 90.53(15) . 2_675 ?
F3 Ta2 F3 90.53(15) . 3_465 ?
F3 Ta2 F3 90.53(15) 2_675 3_465 ?
F3 Ta2 F2 179.63(15) . 3_465 ?
F3 Ta2 F2 89.77(15) 2_675 3_465 ?
F3 Ta2 F2 89.25(15) 3_465 3_465 ?
F3 Ta2 F2 89.25(15) . . ?
F3 Ta2 F2 179.63(16) 2_675 . ?
F3 Ta2 F2 89.77(15) 3_465 . ?
F2 Ta2 F2 90.45(15) 3_465 . ?
F3 Ta2 F2 89.77(15) . 2_675 ?
F3 Ta2 F2 89.25(15) 2_675 2_675 ?
F3 Ta2 F2 179.63(15) 3_465 2_675 ?
F2 Ta2 F2 90.45(15) 3_465 2_675 ?
F2 Ta2 F2 90.45(15) . 2_675 ?

loop_
_geom_bond_atom_site_label_1
_geom_bond_atom_site_label_2
_geom_bond_distance
_geom_bond_site_symmetry_2
_geom_bond_publ_flag
Ta1 F1 1.909(5) . ?
Ta1 O1 2.005(3) . ?
Ta1 O1 2.005(3) 2_665 ?
Ta1 O1 2.005(3) 3_565 ?
Ta1 O2 2.056(4) 2_665 ?
Ta1 O2 2.056(4) . ?
Ta1 O2 2.056(4) 3_565 ?
C1 C2 1.490(7) . ?
C1 H1A 0.9800 . ?
C1 H1B 0.9800 . ?
C1 H1C 0.9800 . ?
C2 O1 1.305(6) . ?
C2 C3 1.403(7) . ?
C3 C4 1.398(7) . ?
C3 C6 1.511(7) . ?
C4 O2 1.290(6) . ?
C4 C5 1.504(7) . ?
C5 H5A 0.9800 . ?
C5 H5B 0.9800 . ?
C5 H5C 0.9800 . ?
C6 H6A 0.9800 . ?
C6 H6B 0.9800 . ?
C6 H6C 0.9800 . ?
Ta2 F3 1.893(3) . ?
Ta2 F3 1.893(3) 2_675 ?
Ta2 F3 1.893(3) 3_465 ?
Ta2 F2 1.897(3) 3_465 ?
Ta2 F2 1.897(3) . ?
Ta2 F2 1.897(3) 2_675 ?

loop_
_geom_torsion_atom_site_label_1
_geom_torsion_atom_site_label_2
_geom_torsion_atom_site_label_3
_geom_torsion_atom_site_label_4
_geom_torsion
_geom_torsion_site_symmetry_1
_geom_torsion_site_symmetry_2
_geom_torsion_site_symmetry_3
_geom_torsion_site_symmetry_4
_geom_torsion_publ_flag
O1 C2 C3 C4 4.4(7) . . . . ?
C1 C2 C3 C4 -174.5(5) . . . . ?
O1 C2 C3 C6 -179.4(5) . . . . ?
C1 C2 C3 C6 1.7(7) . . . . ?
C2 C3 C4 O2 -10.5(7) . . . . ?
C6 C3 C4 O2 173.4(5) . . . . ?
C2 C3 C4 C5 167.1(5) . . . . ?
C6 C3 C4 C5 -9.0(8) . . . . ?
C3 C2 O1 Ta1 25.5(7) . . . . ?
C1 C2 O1 Ta1 -155.5(4) . . . . ?
F1 Ta1 O1 C2 -171.6(4) . . . . ?
O1 Ta1 O1 C2 120.2(5) 2_665 . . . ?
O1 Ta1 O1 C2 -103.4(5) 3_565 . . . ?
O2 Ta1 O1 C2 49.9(4) 2_665 . . . ?
O2 Ta1 O1 C2 -32.6(4) . . . . ?
O2 Ta1 O1 C2 7.3(6) 3_565 . . . ?
C3 C4 O2 Ta1 -11.6(8) . . . . ?
C5 C4 O2 Ta1 170.6(3) . . . . ?
F1 Ta1 O2 C4 84.7(5) . . . . ?
O1 Ta1 O2 C4 25.7(4) . . . . ?
O1 Ta1 O2 C4 -93.9(5) 2_665 . . . ?
O1 Ta1 O2 C4 144.7(5) 3_565 . . . ?
O2 Ta1 O2 C4 -54.5(5) 2_665 . . . ?
O2 Ta1 O2 C4 -136.2(4) 3_565 . . . ?
